data_7020592
loop_
_publ_author_name
'Guo, Xu-Qing'
'Wang, Ya-Nong'
'Wang, Dong'
'Cai, Li-Hua'
'Chen, Zhen-Xia'
'Hou, Xiu-Feng'

_publ_section_title
;
 Palladium, iridium and ruthenium complexes with acyclic
 imino-N-heterocyclic carbenes and their application in aqua-phase
 Suzuki-Miyaura cross-coupling reaction and transfer hydrogenation.
;
_journal_issue 48
_journal_name_full 'Dalton transactions (Cambridge, England : 2003)'
_journal_page_first 14557
_journal_page_last 14567
_journal_paper_doi 10.1039/c2dt31989f
_journal_volume 41
_journal_year 2012
_chemical_formula_sum 'C21 H23 Cl2 N3 Pd'
_chemical_formula_weight 494.72
_chemical_name_systematic
;
?
;
_space_group_IT_number 61
_symmetry_cell_setting orthorhombic
_symmetry_space_group_name_Hall '-P 2ac 2ab'
_symmetry_space_group_name_H-M 'P b c a'
_atom_sites_solution_hydrogens geom
_atom_sites_solution_primary direct
_atom_sites_solution_secondary difmap
_audit_creation_method SHELXL-97
_cell_angle_alpha 90.00
_cell_angle_beta 90.00
_cell_angle_gamma 90.00
_cell_formula_units_Z 8
_cell_length_a 16.9571(17)
_cell_length_b 14.9440(15)
_cell_length_c 19.461(2)
_cell_measurement_reflns_used 9820
_cell_measurement_temperature 173(2)
_cell_measurement_theta_max 27.57
_cell_measurement_theta_min 2.40
_cell_volume 4931.6(9)
_computing_cell_refinement 'Bruker SAINT'
_computing_data_collection 'Bruker APEX2'
_computing_data_reduction 'Bruker SAINT'
_computing_molecular_graphics 'Bruker SHELXTL'
_computing_publication_material 'Bruker SHELXTL'
_computing_structure_refinement 'SHELXL-97 (Sheldrick, 1997)'
_computing_structure_solution 'SHELXS-97 (Sheldrick, 1990)'
_diffrn_ambient_temperature 173(2)
_diffrn_measured_fraction_theta_full 0.994
_diffrn_measured_fraction_theta_max 0.994
_diffrn_measurement_device_type 'Bruker APEX-II CCD'
_diffrn_measurement_method '\f and \w scans'
_diffrn_radiation_monochromator graphite
_diffrn_radiation_source 'fine-focus sealed tube'
_diffrn_radiation_type MoK\a
_diffrn_radiation_wavelength 0.71073
_diffrn_reflns_av_R_equivalents 0.0229
_diffrn_reflns_av_sigmaI/netI 0.0156
_diffrn_reflns_limit_h_max 22
_diffrn_reflns_limit_h_min -21
_diffrn_reflns_limit_k_max 19
_diffrn_reflns_limit_k_min -19
_diffrn_reflns_limit_l_max 22
_diffrn_reflns_limit_l_min -25
_diffrn_reflns_number 34264
_diffrn_reflns_theta_full 27.58
_diffrn_reflns_theta_max 27.58
_diffrn_reflns_theta_min 2.09
_diffrn_standards_decay_% 4.33
_exptl_absorpt_coefficient_mu 0.978
_exptl_absorpt_correction_T_max 0.8752
_exptl_absorpt_correction_T_min 0.8284
_exptl_absorpt_correction_type multi-scan
_exptl_absorpt_process_details sadabs
_exptl_crystal_colour orange
_exptl_crystal_density_diffrn 1.333
_exptl_crystal_density_method 'not measured'
_exptl_crystal_description block
_exptl_crystal_F_000 2000
_exptl_crystal_size_max 0.20
_exptl_crystal_size_mid 0.15
_exptl_crystal_size_min 0.14
_platon_squeeze_details
;
;
_refine_diff_density_max 0.608
_refine_diff_density_min -1.007
_refine_diff_density_rms 0.083
_refine_ls_extinction_method none
_refine_ls_goodness_of_fit_ref 1.122
_refine_ls_hydrogen_treatment constr
_refine_ls_matrix_type full
_refine_ls_number_parameters 249
_refine_ls_number_reflns 5681
_refine_ls_number_restraints 0
_refine_ls_restrained_S_all 1.122
_refine_ls_R_factor_all 0.0354
_refine_ls_R_factor_gt 0.0313
_refine_ls_shift/su_max 0.003
_refine_ls_shift/su_mean 0.000
_refine_ls_structure_factor_coef Fsqd
_refine_ls_weighting_details 'calc w=1/[\s^2^(Fo^2^)+(0.0408P)^2^+6.5506P] where P=(Fo^2^+2Fc^2^)/3'
_refine_ls_weighting_scheme calc
_refine_ls_wR_factor_gt 0.0842
_refine_ls_wR_factor_ref 0.0875
_reflns_number_gt 5022
_reflns_number_total 5681
_reflns_threshold_expression >2sigma(I)
_cod_data_source_file c2dt31989f.txt
_cod_data_source_block mo_10519b_0ma
_cod_depositor_comments
;
The following automatic conversions were performed:

'_symmetry_cell_setting' value 'Orthorhombic' changed to
'orthorhombic' according to
/home/saulius/struct/CIF-dictionaries/cif_core.dic dictionary named
'cif_core.dic' version 2.4.2 from 2011-04-26.

Automatic conversion script
Id: cif_fix_values 1891 2012-01-12 08:04:46Z andrius 
;
_cod_original_sg_symbol_H-M Pbca
_cod_database_code 7020592

loop_
_symmetry_equiv_pos_as_xyz
'x, y, z'
'-x+1/2, -y, z+1/2'
'-x, y+1/2, -z+1/2'
'x+1/2, -y+1/2, -z'
'-x, -y, -z'
'x-1/2, y, -z-1/2'
'x, -y-1/2, z-1/2'
'-x-1/2, y-1/2, z'

loop_
_atom_site_label
_atom_site_type_symbol
_atom_site_fract_x
_atom_site_fract_y
_atom_site_fract_z
_atom_site_U_iso_or_equiv
_atom_site_adp_type
_atom_site_occupancy
_atom_site_symmetry_multiplicity
_atom_site_calc_flag
_atom_site_refinement_flags
Pd1 Pd 0.145461(9) 0.378257(11) 0.320518(8) 0.01909(7) Uani 1 1 d .
Cl1 Cl 0.02431(3) 0.35126(4) 0.37346(3) 0.02838(13) Uani 1 1 d .
Cl2 Cl 0.08624(4) 0.38257(5) 0.21465(3) 0.03513(15) Uani 1 1 d .
N1 N 0.20409(11) 0.38228(12) 0.41246(10) 0.0205(4) Uani 1 1 d .
N2 N 0.30805(11) 0.38885(13) 0.34077(10) 0.0231(4) Uani 1 1 d .
N3 N 0.29902(12) 0.39058(15) 0.23104(11) 0.0294(4) Uani 1 1 d .
C1 C 0.16575(13) 0.37936(15) 0.47872(11) 0.0212(4) Uani 1 1 d .
C2 C 0.12805(13) 0.45738(16) 0.50197(12) 0.0241(4) Uani 1 1 d .
C3 C 0.08596(14) 0.45289(18) 0.56337(13) 0.0294(5) Uani 1 1 d .
H3 H 0.0607 0.5052 0.5802 0.035 Uiso 1 1 calc R
C4 C 0.08007(14) 0.37403(18) 0.60043(13) 0.0303(5) Uani 1 1 d .
C5 C 0.11721(15) 0.29788(18) 0.57582(12) 0.0302(5) Uani 1 1 d .
H5 H 0.1135 0.2438 0.6012 0.036 Uiso 1 1 calc R
C6 C 0.16017(14) 0.29887(17) 0.51431(12) 0.0251(5) Uani 1 1 d .
C7 C 0.13042(15) 0.54265(17) 0.46098(14) 0.0317(5) Uani 1 1 d .
H7A H 0.1046 0.5331 0.4165 0.048 Uiso 1 1 calc R
H7B H 0.1854 0.5604 0.4535 0.048 Uiso 1 1 calc R
H7C H 0.1028 0.5900 0.4862 0.048 Uiso 1 1 calc R
C8 C 0.03088(19) 0.3699(2) 0.66569(16) 0.0462(8) Uani 1 1 d .
H8A H 0.0299 0.4290 0.6875 0.069 Uiso 1 1 calc R
H8B H 0.0541 0.3263 0.6974 0.069 Uiso 1 1 calc R
H8C H -0.0231 0.3516 0.6542 0.069 Uiso 1 1 calc R
C9 C 0.19673(18) 0.21420(18) 0.48714(14) 0.0372(6) Uani 1 1 d .
H9A H 0.1876 0.2102 0.4375 0.056 Uiso 1 1 calc R
H9B H 0.1728 0.1625 0.5100 0.056 Uiso 1 1 calc R
H9C H 0.2536 0.2148 0.4962 0.056 Uiso 1 1 calc R
C10 C 0.27979(13) 0.38538(14) 0.40832(12) 0.0210(4) Uani 1 1 d .
C11 C 0.33859(13) 0.38698(16) 0.46415(12) 0.0234(4) Uani 1 1 d .
C12 C 0.33883(14) 0.45701(17) 0.51137(12) 0.0265(5) Uani 1 1 d .
H12 H 0.2989 0.5015 0.5096 0.032 Uiso 1 1 calc R
C13 C 0.39757(15) 0.46171(17) 0.56099(13) 0.0307(5) Uani 1 1 d .
H13 H 0.3977 0.5100 0.5928 0.037 Uiso 1 1 calc R
C14 C 0.45624(14) 0.39660(17) 0.56482(13) 0.0285(5) Uani 1 1 d .
C15 C 0.45450(15) 0.32605(18) 0.51823(13) 0.0316(5) Uani 1 1 d .
H15 H 0.4932 0.2803 0.5212 0.038 Uiso 1 1 calc R
C16 C 0.39710(15) 0.32149(17) 0.46755(13) 0.0307(5) Uani 1 1 d .
H16 H 0.3976 0.2739 0.4352 0.037 Uiso 1 1 calc R
C17 C 0.52055(17) 0.4027(2) 0.61799(16) 0.0404(6) Uani 1 1 d .
H17A H 0.5676 0.4298 0.5974 0.061 Uiso 1 1 calc R
H17B H 0.5334 0.3426 0.6347 0.061 Uiso 1 1 calc R
H17C H 0.5025 0.4398 0.6565 0.061 Uiso 1 1 calc R
C18 C 0.25447(14) 0.38833(16) 0.28794(12) 0.0246(5) Uani 1 1 d .
C19 C 0.27150(18) 0.3909(2) 0.15949(15) 0.0455(8) Uani 1 1 d .
H19A H 0.2225 0.3564 0.1560 0.068 Uiso 1 1 calc R
H19B H 0.3118 0.3638 0.1300 0.068 Uiso 1 1 calc R
H19C H 0.2619 0.4526 0.1447 0.068 Uiso 1 1 calc R
C20 C 0.37897(16) 0.3935(2) 0.24756(14) 0.0343(6) Uani 1 1 d .
H20 H 0.4214 0.3960 0.2157 0.041 Uiso 1 1 calc R
C21 C 0.38562(15) 0.39214(18) 0.31582(13) 0.0290(5) Uani 1 1 d .
H21 H 0.4329 0.3932 0.3420 0.035 Uiso 1 1 calc R

loop_
_atom_site_aniso_label
_atom_site_aniso_U_11
_atom_site_aniso_U_22
_atom_site_aniso_U_33
_atom_site_aniso_U_23
_atom_site_aniso_U_13
_atom_site_aniso_U_12
Pd1 0.01586(10) 0.02390(11) 0.01750(10) 0.00144(6) 0.00010(5) 0.00021(6)
Cl1 0.0183(2) 0.0414(3) 0.0255(3) 0.0030(2) 0.0010(2) -0.0012(2)
Cl2 0.0255(3) 0.0586(4) 0.0213(3) 0.0027(2) -0.0036(2) -0.0013(3)
N1 0.0180(8) 0.0237(9) 0.0197(9) 0.0005(7) 0.0001(7) 0.0000(7)
N2 0.0171(9) 0.0308(10) 0.0214(9) -0.0011(7) 0.0019(7) -0.0008(7)
N3 0.0247(10) 0.0426(12) 0.0209(10) -0.0009(8) 0.0040(8) -0.0020(8)
C1 0.0162(9) 0.0296(12) 0.0179(10) 0.0008(8) -0.0002(8) 0.0011(8)
C2 0.0215(10) 0.0257(11) 0.0252(11) -0.0029(9) -0.0018(9) 0.0001(8)
C3 0.0206(10) 0.0380(13) 0.0296(12) -0.0074(10) 0.0016(9) 0.0048(9)
C4 0.0216(11) 0.0460(15) 0.0234(12) -0.0031(10) 0.0028(9) 0.0010(10)
C5 0.0318(12) 0.0354(13) 0.0234(11) 0.0063(10) 0.0030(9) -0.0009(10)
C6 0.0235(10) 0.0293(12) 0.0223(11) 0.0008(9) -0.0005(8) 0.0014(9)
C7 0.0299(12) 0.0251(12) 0.0402(14) 0.0028(10) -0.0002(10) 0.0040(9)
C8 0.0372(15) 0.074(2) 0.0275(13) -0.0002(13) 0.0098(12) 0.0060(14)
C9 0.0471(16) 0.0274(12) 0.0371(14) 0.0042(10) 0.0106(12) 0.0059(11)
C10 0.0208(10) 0.0214(10) 0.0207(10) 0.0001(8) -0.0014(8) 0.0021(8)
C11 0.0177(10) 0.0290(11) 0.0235(11) -0.0006(9) -0.0009(8) -0.0009(8)
C12 0.0240(10) 0.0290(12) 0.0265(12) -0.0031(9) -0.0015(9) 0.0029(9)
C13 0.0298(12) 0.0322(13) 0.0302(12) -0.0083(10) -0.0045(10) -0.0002(10)
C14 0.0240(11) 0.0360(13) 0.0256(12) 0.0004(10) -0.0054(9) -0.0034(9)
C15 0.0253(11) 0.0356(13) 0.0339(13) 0.0000(10) -0.0060(10) 0.0073(10)
C16 0.0293(12) 0.0312(12) 0.0314(13) -0.0055(10) -0.0045(10) 0.0045(10)
C17 0.0315(14) 0.0493(16) 0.0403(15) -0.0034(13) -0.0125(12) -0.0045(12)
C18 0.0226(11) 0.0311(12) 0.0201(11) 0.0007(9) 0.0018(9) 0.0002(9)
C19 0.0358(15) 0.079(2) 0.0216(13) 0.0007(13) 0.0042(11) -0.0057(14)
C20 0.0231(11) 0.0487(16) 0.0311(13) -0.0006(11) 0.0091(10) -0.0035(11)
C21 0.0168(11) 0.0408(14) 0.0293(12) -0.0017(10) 0.0040(9) 0.0001(9)

loop_
_atom_type_symbol
_atom_type_description
_atom_type_scat_dispersion_real
_atom_type_scat_dispersion_imag
_atom_type_scat_source
C C 0.0033 0.0016 'International Tables Vol C Tables 4.2.6.8 and 6.1.1.4'
H H 0.0000 0.0000 'International Tables Vol C Tables 4.2.6.8 and 6.1.1.4'
N N 0.0061 0.0033 'International Tables Vol C Tables 4.2.6.8 and 6.1.1.4'
Cl Cl 0.1484 0.1585 'International Tables Vol C Tables 4.2.6.8 and 6.1.1.4'
Pd Pd -0.9988 1.0072 'International Tables Vol C Tables 4.2.6.8 and 6.1.1.4'

loop_
_geom_angle_atom_site_label_1
_geom_angle_atom_site_label_2
_geom_angle_atom_site_label_3
_geom_angle
C18 Pd1 N1 79.78(9)
C18 Pd1 Cl2 96.91(7)
N1 Pd1 Cl2 175.50(6)
C18 Pd1 Cl1 170.56(7)
N1 Pd1 Cl1 92.67(6)
Cl2 Pd1 Cl1 90.92(2)
C10 N1 C1 120.38(19)
C10 N1 Pd1 115.51(15)
C1 N1 Pd1 124.09(14)
C18 N2 C10 118.47(19)
C18 N2 C21 111.2(2)
C10 N2 C21 130.3(2)
C18 N3 C20 111.0(2)
C18 N3 C19 127.2(2)
C20 N3 C19 121.8(2)
C6 C1 C2 121.8(2)
C6 C1 N1 120.1(2)
C2 C1 N1 117.9(2)
C3 C2 C1 118.0(2)
C3 C2 C7 120.6(2)
C1 C2 C7 121.3(2)
C4 C3 C2 121.6(2)
C4 C3 H3 119.2
C2 C3 H3 119.2
C3 C4 C5 119.1(2)
C3 C4 C8 120.6(2)
C5 C4 C8 120.3(2)
C4 C5 C6 121.5(2)
C4 C5 H5 119.2
C6 C5 H5 119.2
C1 C6 C5 118.0(2)
C1 C6 C9 121.6(2)
C5 C6 C9 120.4(2)
C2 C7 H7A 109.5
C2 C7 H7B 109.5
H7A C7 H7B 109.5
C2 C7 H7C 109.5
H7A C7 H7C 109.5
H7B C7 H7C 109.5
C4 C8 H8A 109.5
C4 C8 H8B 109.5
H8A C8 H8B 109.5
C4 C8 H8C 109.5
H8A C8 H8C 109.5
H8B C8 H8C 109.5
C6 C9 H9A 109.5
C6 C9 H9B 109.5
H9A C9 H9B 109.5
C6 C9 H9C 109.5
H9A C9 H9C 109.5
H9B C9 H9C 109.5
N1 C10 N2 113.7(2)
N1 C10 C11 129.0(2)
N2 C10 C11 117.4(2)
C12 C11 C16 119.6(2)
C12 C11 C10 120.0(2)
C16 C11 C10 120.3(2)
C13 C12 C11 119.9(2)
C13 C12 H12 120.0
C11 C12 H12 120.0
C12 C13 C14 120.9(2)
C12 C13 H13 119.5
C14 C13 H13 119.5
C15 C14 C13 118.6(2)
C15 C14 C17 120.6(2)
C13 C14 C17 120.7(2)
C16 C15 C14 121.0(2)
C16 C15 H15 119.5
C14 C15 H15 119.5
C15 C16 C11 119.9(2)
C15 C16 H16 120.1
C11 C16 H16 120.1
C14 C17 H17A 109.5
C14 C17 H17B 109.5
H17A C17 H17B 109.5
C14 C17 H17C 109.5
H17A C17 H17C 109.5
H17B C17 H17C 109.5
N3 C18 N2 104.2(2)
N3 C18 Pd1 143.17(19)
N2 C18 Pd1 112.50(16)
N3 C19 H19A 109.5
N3 C19 H19B 109.5
H19A C19 H19B 109.5
N3 C19 H19C 109.5
H19A C19 H19C 109.5
H19B C19 H19C 109.5
C21 C20 N3 108.2(2)
C21 C20 H20 125.9
N3 C20 H20 125.9
C20 C21 N2 105.4(2)
C20 C21 H21 127.3
N2 C21 H21 127.3

loop_
_geom_bond_atom_site_label_1
_geom_bond_atom_site_label_2
_geom_bond_distance
Pd1 C18 1.960(2)
Pd1 N1 2.0478(19)
Pd1 Cl2 2.2929(6)
Pd1 Cl1 2.3335(6)
N1 C10 1.287(3)
N1 C1 1.445(3)
N2 C18 1.372(3)
N2 C10 1.400(3)
N2 C21 1.403(3)
N3 C18 1.341(3)
N3 C20 1.394(3)
N3 C19 1.469(3)
C1 C6 1.391(3)
C1 C2 1.405(3)
C2 C3 1.393(3)
C2 C7 1.504(3)
C3 C4 1.385(4)
C3 H3 0.9500
C4 C5 1.386(4)
C4 C8 1.521(4)
C5 C6 1.401(3)
C5 H5 0.9500
C6 C9 1.505(3)
C7 H7A 0.9800
C7 H7B 0.9800
C7 H7C 0.9800
C8 H8A 0.9800
C8 H8B 0.9800
C8 H8C 0.9800
C9 H9A 0.9800
C9 H9B 0.9800
C9 H9C 0.9800
C10 C11 1.475(3)
C11 C12 1.393(3)
C11 C16 1.395(3)
C12 C13 1.389(3)
C12 H12 0.9500
C13 C14 1.394(4)
C13 H13 0.9500
C14 C15 1.391(4)
C14 C17 1.506(3)
C15 C16 1.388(3)
C15 H15 0.9500
C16 H16 0.9500
C17 H17A 0.9800
C17 H17B 0.9800
C17 H17C 0.9800
C19 H19A 0.9800
C19 H19B 0.9800
C19 H19C 0.9800
C20 C21 1.333(4)
C20 H20 0.9500
C21 H21 0.9500

loop_
_geom_torsion_atom_site_label_1
_geom_torsion_atom_site_label_2
_geom_torsion_atom_site_label_3
_geom_torsion_atom_site_label_4
_geom_torsion
C18 Pd1 N1 C10 -2.69(17)
Cl2 Pd1 N1 C10 -45.5(8)
Cl1 Pd1 N1 C10 171.59(16)
C18 Pd1 N1 C1 179.06(18)
Cl2 Pd1 N1 C1 136.2(6)
Cl1 Pd1 N1 C1 -6.65(16)
C10 N1 C1 C6 -80.5(3)
Pd1 N1 C1 C6 97.7(2)
C10 N1 C1 C2 105.8(2)
Pd1 N1 C1 C2 -76.0(2)
C6 C1 C2 C3 1.6(3)
N1 C1 C2 C3 175.2(2)
C6 C1 C2 C7 -176.3(2)
N1 C1 C2 C7 -2.7(3)
C1 C2 C3 C4 -0.9(3)
C7 C2 C3 C4 177.1(2)
C2 C3 C4 C5 0.2(4)
C2 C3 C4 C8 -177.4(2)
C3 C4 C5 C6 -0.3(4)
C8 C4 C5 C6 177.3(3)
C2 C1 C6 C5 -1.7(3)
N1 C1 C6 C5 -175.2(2)
C2 C1 C6 C9 176.4(2)
N1 C1 C6 C9 3.0(3)
C4 C5 C6 C1 1.0(4)
C4 C5 C6 C9 -177.1(2)
C1 N1 C10 N2 -179.39(18)
Pd1 N1 C10 N2 2.3(2)
C1 N1 C10 C11 -0.3(4)
Pd1 N1 C10 C11 -178.64(18)
C18 N2 C10 N1 -0.2(3)
C21 N2 C10 N1 -179.5(2)
C18 N2 C10 C11 -179.4(2)
C21 N2 C10 C11 1.3(3)
N1 C10 C11 C12 -61.1(3)
N2 C10 C11 C12 118.0(2)
N1 C10 C11 C16 122.8(3)
N2 C10 C11 C16 -58.1(3)
C16 C11 C12 C13 0.6(4)
C10 C11 C12 C13 -175.5(2)
C11 C12 C13 C14 -0.7(4)
C12 C13 C14 C15 -0.6(4)
C12 C13 C14 C17 179.0(3)
C13 C14 C15 C16 1.9(4)
C17 C14 C15 C16 -177.7(3)
C14 C15 C16 C11 -1.9(4)
C12 C11 C16 C15 0.7(4)
C10 C11 C16 C15 176.8(2)
C20 N3 C18 N2 -0.7(3)
C19 N3 C18 N2 179.8(3)
C20 N3 C18 Pd1 -175.9(3)
C19 N3 C18 Pd1 4.6(5)
C10 N2 C18 N3 -179.0(2)
C21 N2 C18 N3 0.5(3)
C10 N2 C18 Pd1 -2.0(3)
C21 N2 C18 Pd1 177.39(16)
N1 Pd1 C18 N3 177.4(3)
Cl2 Pd1 C18 N3 -5.7(3)
Cl1 Pd1 C18 N3 140.1(3)
N1 Pd1 C18 N2 2.40(16)
Cl2 Pd1 C18 N2 179.31(16)
Cl1 Pd1 C18 N2 -34.9(6)
C18 N3 C20 C21 0.6(3)
C19 N3 C20 C21 -179.8(3)
N3 C20 C21 N2 -0.3(3)
C18 N2 C21 C20 -0.1(3)
C10 N2 C21 C20 179.3(2)

loop_
_platon_squeeze_void_nr
_platon_squeeze_void_average_x
_platon_squeeze_void_average_y
_platon_squeeze_void_average_z
_platon_squeeze_void_volume
_platon_squeeze_void_count_electrons
1 0.289 0.146 0.242 115.1 21.3
2 0.789 0.146 0.258 115.2 21.3
3 0.289 0.354 0.742 115.0 21.1
4 0.789 0.354 0.758 115.2 21.4
5 0.211 0.646 0.242 115.0 21.6
6 0.711 0.646 0.258 115.2 21.4
7 0.211 0.854 0.742 115.2 21.3
8 0.711 0.854 0.758 115.1 21.3
